data_7714541
loop_
_publ_author_name
'Wen, Xuemei'
'Cheng, Juan'
'Qian, Peiqi'
'Zhang, Zhizhuan'
'Zeng, Hongmei'
'Huang, Ling'
'Zou, Guohong'
'Lin, Zhien'

_publ_section_title
;
 Synthesis and structure-dependent optical properties of two new
 organic-inorganic hybrid antimony(III) chlorides.
;
_journal_issue 1
_journal_name_full 'Dalton transactions (Cambridge, England : 2003)'
_journal_page_first 260
_journal_page_last 266
_journal_paper_doi 10.1039/d3dt02867d
_journal_volume 53
_journal_year 2023
_chemical_formula_moiety 'Cl18 Sb4, 2(C9 H26 N3)'
_chemical_formula_sum 'C18 H52 Cl18 N6 Sb4'
_chemical_formula_weight 1477.75
_space_group_crystal_system triclinic
_space_group_IT_number 2
_space_group_name_Hall '-P 1'
_space_group_name_H-M_alt 'P -1'
_atom_sites_solution_hydrogens geom
_atom_sites_solution_primary dual
_audit_creation_date 2023-07-06
_audit_creation_method
;
Olex2 1.2
(compiled 2018.05.29 svn.r3508 for OlexSys, GUI svn.r5506)
;
_audit_update_record
;
2023-08-27 deposited with the CCDC.	2023-11-23 downloaded from the CCDC.
;
_cell_angle_alpha 113.704(3)
_cell_angle_beta 94.289(4)
_cell_angle_gamma 100.504(4)
_cell_formula_units_Z 2
_cell_length_a 11.1146(13)
_cell_length_b 15.0254(15)
_cell_length_c 16.3759(17)
_cell_measurement_reflns_used 9927
_cell_measurement_temperature 150(2)
_cell_measurement_theta_max 27.48
_cell_measurement_theta_min 2.55
_cell_volume 2428.6(5)
_computing_cell_refinement 'SAINT V8.40B (?, 2016)'
_computing_data_reduction 'SAINT V8.40B (?, 2016)'
_computing_molecular_graphics 'Olex2 (Dolomanov et al., 2009)'
_computing_publication_material 'Olex2 (Dolomanov et al., 2009)'
_computing_structure_refinement 'ShelXL (Sheldrick, 2015)'
_computing_structure_solution 'ShelXT (Sheldrick, 2015)'
_diffrn_ambient_temperature 150(2)
_diffrn_measured_fraction_theta_full 0.999
_diffrn_measured_fraction_theta_max 0.999
_diffrn_measurement_device_type 'Bruker APEX-II CCD'
_diffrn_measurement_method '\f and \w scans'
_diffrn_radiation_type MoK\a
_diffrn_radiation_wavelength 0.71073
_diffrn_reflns_av_R_equivalents 0.1182
_diffrn_reflns_av_unetI/netI 0.0753
_diffrn_reflns_Laue_measured_fraction_full 0.999
_diffrn_reflns_Laue_measured_fraction_max 0.999
_diffrn_reflns_limit_h_max 13
_diffrn_reflns_limit_h_min -13
_diffrn_reflns_limit_k_max 18
_diffrn_reflns_limit_k_min -18
_diffrn_reflns_limit_l_max 20
_diffrn_reflns_limit_l_min -20
_diffrn_reflns_number 62823
_diffrn_reflns_point_group_measured_fraction_full 0.999
_diffrn_reflns_point_group_measured_fraction_max 0.999
_diffrn_reflns_theta_full 25.242
_diffrn_reflns_theta_max 26.371
_diffrn_reflns_theta_min 1.889
_diffrn_standards_number 0
_exptl_absorpt_coefficient_mu 3.215
_exptl_absorpt_correction_T_max 0.7456
_exptl_absorpt_correction_T_min 0.4726
_exptl_absorpt_correction_type multi-scan
_exptl_absorpt_process_details
;
SADABS-2016/2 (Bruker,2016/2) was used for absorption correction.
wR2(int) was 0.1594 before and 0.1052 after correction.
The Ratio of minimum to maximum transmission is 0.6339.
The \l/2 correction factor is Not present.
;
_exptl_crystal_colour 'clear colourless'
_exptl_crystal_colour_lustre clear
_exptl_crystal_colour_primary colourless
_exptl_crystal_density_diffrn 2.021
_exptl_crystal_description block
_exptl_crystal_F_000 1424
_exptl_crystal_size_max 0.238
_exptl_crystal_size_mid 0.133
_exptl_crystal_size_min 0.093
_refine_diff_density_max 2.181
_refine_diff_density_min -2.298
_refine_diff_density_rms 0.202
_refine_ls_extinction_method none
_refine_ls_goodness_of_fit_ref 1.029
_refine_ls_hydrogen_treatment constr
_refine_ls_matrix_type full
_refine_ls_number_parameters 425
_refine_ls_number_reflns 9925
_refine_ls_number_restraints 0
_refine_ls_restrained_S_all 1.029
_refine_ls_R_factor_all 0.0702
_refine_ls_R_factor_gt 0.0476
_refine_ls_shift/su_max 0.002
_refine_ls_shift/su_mean 0.000
_refine_ls_structure_factor_coef Fsqd
_refine_ls_weighting_details 'w=1/[\s^2^(Fo^2^)+(0.0511P)^2^+1.3383P] where P=(Fo^2^+2Fc^2^)/3'
_refine_ls_weighting_scheme calc
_refine_ls_wR_factor_gt 0.1112
_refine_ls_wR_factor_ref 0.1257
_reflns_Friedel_coverage 0.000
_reflns_number_gt 7456
_reflns_number_total 9925
_reflns_threshold_expression 'I > 2\s(I)'
_cod_data_source_file d3dt02867d2.cif
_cod_data_source_block mo_xm2_88_4_0m_a
_cod_depositor_comments 'Adding full bibliography for 7714540--7714541.cif.'
_cod_database_code 7714541
_shelx_shelxl_version_number 2018/3
_shelx_space_group_comment
;
The symmetry employed for this shelxl refinement is uniquely defined
by the following loop, which should always be used as a source of
symmetry information in preference to the above space-group names.
They are only intended as comments.
;
_shelx_estimated_absorpt_t_max 0.754
_shelx_estimated_absorpt_t_min 0.515
_olex2_refinement_description
;
1. Fixed Uiso
 At 1.2 times of:
  All C(H,H) groups, All N(H) groups
 At 1.5 times of:
  All C(H,H,H) groups
2.a Ternary CH refined with riding coordinates:
 N1(H1), N2(H2), N3(H3), N4(H4), N5(H5), N6(H6)
2.b Secondary CH2 refined with riding coordinates:
 C3(H3A,H3B), C4(H4A,H4B), C6(H6A,H6B), C7(H7A,H7B), C12(H12A,H12B), C13(H13A,
 H13B), C15(H15A,H15B), C16(H16A,H16B)
2.c Idealised Me refined as rotating group:
 C1(H1A,H1B,H1C), C2(H2A,H2B,H2C), C5(H5A,H5B,H5C), C8(H8A,H8B,H8C), C9(H9A,
 H9B,H9C), C10(H10A,H10B,H10C), C11(H11A,H11B,H11C), C14(H14A,H14B,H14C),
 C17(H17A,H17B,H17C), C18(H18A,H18B,H18C)
;
_olex2_submission_special_instructions 'No special instructions were received'

loop_
_space_group_symop_operation_xyz
'x, y, z'
'-x, -y, -z'

loop_
_atom_site_label
_atom_site_type_symbol
_atom_site_fract_x
_atom_site_fract_y
_atom_site_fract_z
_atom_site_U_iso_or_equiv
_atom_site_adp_type
_atom_site_occupancy
_atom_site_site_symmetry_order
_atom_site_calc_flag
_atom_site_refinement_flags_posn
_atom_site_refinement_flags_adp
_atom_site_refinement_flags_occupancy
_atom_site_disorder_assembly
_atom_site_disorder_group
Sb1 Sb 0.32618(4) 0.66194(3) 0.69709(2) 0.02115(11) Uani 1 1 d . . . . .
Sb2 Sb 0.69528(4) 0.85643(3) 0.81040(2) 0.02059(11) Uani 1 1 d . . . . .
Sb3 Sb 0.18717(4) 0.34029(3) 0.81327(2) 0.02040(11) Uani 1 1 d . . . . .
Sb4 Sb -0.16938(4) 0.16841(3) 0.67819(2) 0.02146(11) Uani 1 1 d . . . . .
Cl1 Cl 0.13004(15) 0.69124(12) 0.74114(10) 0.0330(4) Uani 1 1 d . . . . .
Cl2 Cl 0.22845(17) 0.52646(11) 0.55498(10) 0.0395(4) Uani 1 1 d . . . . .
Cl3 Cl 0.32877(16) 0.77512(11) 0.62219(10) 0.0339(4) Uani 1 1 d . . . . .
Cl4 Cl 0.44901(14) 0.86766(11) 0.86540(10) 0.0289(3) Uani 1 1 d . . . . .
Cl5 Cl 0.57998(15) 0.64715(11) 0.63083(9) 0.0288(3) Uani 1 1 d . . . . .
Cl6 Cl 0.29623(17) 0.51824(11) 0.76998(10) 0.0343(4) Uani 1 1 d . . . . .
Cl7 Cl 0.72519(18) 1.00197(11) 0.74617(10) 0.0403(4) Uani 1 1 d . . . . .
Cl8 Cl 0.76912(16) 0.98935(11) 0.95794(10) 0.0354(4) Uani 1 1 d . . . . .
Cl9 Cl 0.90467(15) 0.83875(13) 0.78949(11) 0.0368(4) Uani 1 1 d . . . . .
Cl10 Cl 0.67636(15) 0.73467(11) 0.88094(10) 0.0318(4) Uani 1 1 d . . . . .
Cl11 Cl 0.39003(14) 0.30173(11) 0.79244(10) 0.0300(3) Uani 1 1 d . . . . .
Cl12 Cl 0.26012(15) 0.45475(11) 0.97185(9) 0.0321(4) Uani 1 1 d . . . . .
Cl13 Cl 0.13068(15) 0.20893(10) 0.86395(10) 0.0298(3) Uani 1 1 d . . . . .
Cl14 Cl 0.09086(14) 0.16229(10) 0.63976(9) 0.0284(3) Uani 1 1 d . . . . .
Cl15 Cl -0.06189(14) 0.35792(10) 0.83872(9) 0.0278(3) Uani 1 1 d . . . . .
Cl16 Cl -0.13686(15) 0.28206(11) 0.60772(10) 0.0321(4) Uani 1 1 d . . . . .
Cl17 Cl -0.36316(14) 0.21229(11) 0.71578(10) 0.0306(3) Uani 1 1 d . . . . .
Cl18 Cl -0.26413(17) 0.03723(11) 0.53015(10) 0.0378(4) Uani 1 1 d . . . . .
N1 N 0.0737(4) 0.1957(3) 0.4644(3) 0.0246(11) Uani 1 1 d . . . . .
H1 H 0.062653 0.209072 0.528001 0.030 Uiso 1 1 calc R . . . .
N2 N 0.4226(4) 0.2990(3) 0.5351(3) 0.0231(11) Uani 1 1 d . . . . .
H2 H 0.438987 0.315150 0.482836 0.028 Uiso 1 1 calc R . . . .
N3 N 0.6855(5) 0.5064(3) 0.7050(3) 0.0251(11) Uani 1 1 d . . . . .
H3 H 0.640754 0.559947 0.710128 0.030 Uiso 1 1 calc R . . . .
C1 C 0.0302(6) 0.2731(5) 0.4433(4) 0.0341(15) Uani 1 1 d . . . . .
H1A H 0.069288 0.339483 0.491219 0.051 Uiso 1 1 calc GR . . . .
H1B H -0.060113 0.261760 0.439358 0.051 Uiso 1 1 calc GR . . . .
H1C H 0.052807 0.269163 0.385437 0.051 Uiso 1 1 calc GR . . . .
C2 C -0.0007(6) 0.0926(4) 0.4045(4) 0.0365(16) Uani 1 1 d . . . . .
H2A H 0.010143 0.076590 0.341731 0.055 Uiso 1 1 calc GR . . . .
H2B H -0.088572 0.089101 0.409520 0.055 Uiso 1 1 calc GR . . . .
H2C H 0.027625 0.044441 0.423129 0.055 Uiso 1 1 calc GR . . . .
C3 C 0.2066(5) 0.1985(4) 0.4589(4) 0.0270(13) Uani 1 1 d . . . . .
H3A H 0.225176 0.203001 0.402325 0.032 Uiso 1 1 calc R . . . .
H3B H 0.225488 0.136192 0.457891 0.032 Uiso 1 1 calc R . . . .
C4 C 0.2868(6) 0.2878(4) 0.5395(4) 0.0270(13) Uani 1 1 d . . . . .
H4A H 0.262717 0.349265 0.542707 0.032 Uiso 1 1 calc R . . . .
H4B H 0.271049 0.280695 0.595565 0.032 Uiso 1 1 calc R . . . .
C5 C 0.4631(6) 0.2055(4) 0.5210(4) 0.0328(15) Uani 1 1 d . . . . .
H5A H 0.437702 0.183330 0.567131 0.049 Uiso 1 1 calc GR . . . .
H5B H 0.553625 0.218160 0.525811 0.049 Uiso 1 1 calc GR . . . .
H5C H 0.424763 0.153418 0.460866 0.049 Uiso 1 1 calc GR . . . .
C6 C 0.4903(6) 0.3865(4) 0.6202(4) 0.0294(14) Uani 1 1 d . . . . .
H6A H 0.452600 0.443881 0.629162 0.035 Uiso 1 1 calc R . . . .
H6B H 0.479598 0.369466 0.672081 0.035 Uiso 1 1 calc R . . . .
C7 C 0.6261(5) 0.4171(4) 0.6196(4) 0.0259(13) Uani 1 1 d . . . . .
H7A H 0.665664 0.361293 0.613482 0.031 Uiso 1 1 calc R . . . .
H7B H 0.638082 0.433001 0.567204 0.031 Uiso 1 1 calc R . . . .
C8 C 0.8179(6) 0.5446(5) 0.7006(4) 0.0366(16) Uani 1 1 d . . . . .
H8A H 0.865860 0.495819 0.700081 0.055 Uiso 1 1 calc GR . . . .
H8B H 0.852397 0.608173 0.753382 0.055 Uiso 1 1 calc GR . . . .
H8C H 0.822009 0.554838 0.645286 0.055 Uiso 1 1 calc GR . . . .
C9 C 0.6764(7) 0.4882(4) 0.7877(4) 0.0366(17) Uani 1 1 d . . . . .
H9A H 0.589915 0.478976 0.797256 0.055 Uiso 1 1 calc GR . . . .
H9B H 0.727896 0.545605 0.840117 0.055 Uiso 1 1 calc GR . . . .
H9C H 0.705611 0.427950 0.779905 0.055 Uiso 1 1 calc GR . . . .
N4 N 0.3461(4) 0.0121(3) 0.8027(3) 0.0215(10) Uani 1 1 d . . . . .
H4 H 0.394271 -0.038328 0.801840 0.026 Uiso 1 1 calc R . . . .
N5 N 0.5756(4) 0.2286(3) 0.9954(3) 0.0245(11) Uani 1 1 d . . . . .
H5 H 0.531235 0.212736 1.040541 0.029 Uiso 1 1 calc R . . . .
N6 N 0.9252(4) 0.2880(3) 0.9975(3) 0.0248(11) Uani 1 1 d . . . . .
H6 H 0.969021 0.286266 0.945857 0.030 Uiso 1 1 calc R . . . .
C10 C 0.3650(7) 0.0336(4) 0.7224(4) 0.0353(16) Uani 1 1 d . . . . .
H10A H 0.323673 0.086468 0.724192 0.053 Uiso 1 1 calc GR . . . .
H10B H 0.329845 -0.027078 0.666890 0.053 Uiso 1 1 calc GR . . . .
H10C H 0.454014 0.055417 0.723462 0.053 Uiso 1 1 calc GR . . . .
C11 C 0.2125(5) -0.0318(4) 0.7983(4) 0.0299(14) Uani 1 1 d . . . . .
H11A H 0.202277 -0.044196 0.852001 0.045 Uiso 1 1 calc GR . . . .
H11B H 0.184952 -0.095001 0.743930 0.045 Uiso 1 1 calc GR . . . .
H11C H 0.162737 0.014867 0.795924 0.045 Uiso 1 1 calc GR . . . .
C12 C 0.3926(6) 0.1038(4) 0.8903(4) 0.0262(13) Uani 1 1 d . . . . .
H12A H 0.365882 0.089124 0.940812 0.031 Uiso 1 1 calc R . . . .
H12B H 0.355625 0.158342 0.888703 0.031 Uiso 1 1 calc R . . . .
C13 C 0.5332(6) 0.1378(4) 0.9069(4) 0.0272(14) Uani 1 1 d . . . . .
H13A H 0.570782 0.083396 0.908200 0.033 Uiso 1 1 calc R . . . .
H13B H 0.560447 0.153836 0.857170 0.033 Uiso 1 1 calc R . . . .
C14 C 0.5406(6) 0.3192(4) 0.9953(4) 0.0297(14) Uani 1 1 d . . . . .
H14A H 0.572704 0.332906 0.946402 0.045 Uiso 1 1 calc GR . . . .
H14B H 0.575931 0.376269 1.053419 0.045 Uiso 1 1 calc GR . . . .
H14C H 0.450018 0.308211 0.986076 0.045 Uiso 1 1 calc GR . . . .
C15 C 0.7132(6) 0.2452(5) 1.0277(4) 0.0322(15) Uani 1 1 d . . . . .
H15A H 0.740179 0.307744 1.083889 0.039 Uiso 1 1 calc R . . . .
H15B H 0.726815 0.189387 1.041949 0.039 Uiso 1 1 calc R . . . .
C16 C 0.7897(6) 0.2519(5) 0.9587(4) 0.0307(14) Uani 1 1 d . . . . .
H16A H 0.764285 0.298403 0.935514 0.037 Uiso 1 1 calc R . . . .
H16B H 0.774961 0.185308 0.907261 0.037 Uiso 1 1 calc R . . . .
C17 C 0.9576(6) 0.3951(4) 1.0651(4) 0.0315(15) Uani 1 1 d . . . . .
H17A H 0.924207 0.400556 1.120242 0.047 Uiso 1 1 calc GR . . . .
H17B H 0.921873 0.435289 1.039796 0.047 Uiso 1 1 calc GR . . . .
H17C H 1.048043 0.419394 1.079700 0.047 Uiso 1 1 calc GR . . . .
C18 C 0.9765(6) 0.2231(4) 1.0323(4) 0.0338(15) Uani 1 1 d . . . . .
H18A H 0.937112 0.222096 1.083638 0.051 Uiso 1 1 calc GR . . . .
H18B H 1.066205 0.249277 1.052020 0.051 Uiso 1 1 calc GR . . . .
H18C H 0.959918 0.155054 0.984336 0.051 Uiso 1 1 calc GR . . . .

loop_
_atom_site_aniso_label
_atom_site_aniso_U_11
_atom_site_aniso_U_22
_atom_site_aniso_U_33
_atom_site_aniso_U_23
_atom_site_aniso_U_13
_atom_site_aniso_U_12
Sb1 0.0278(2) 0.01660(19) 0.0201(2) 0.00742(15) 0.00605(16) 0.00756(16)
Sb2 0.0265(2) 0.01671(19) 0.0202(2) 0.00781(15) 0.00700(16) 0.00777(16)
Sb3 0.0233(2) 0.01797(19) 0.0211(2) 0.00821(16) 0.00480(16) 0.00733(16)
Sb4 0.0255(2) 0.01776(19) 0.0224(2) 0.00847(16) 0.00500(16) 0.00762(16)
Cl1 0.0306(9) 0.0399(9) 0.0346(8) 0.0180(7) 0.0115(7) 0.0149(7)
Cl2 0.0612(12) 0.0247(8) 0.0229(7) 0.0045(6) 0.0040(7) 0.0011(8)
Cl3 0.0484(10) 0.0284(8) 0.0338(8) 0.0195(7) 0.0106(7) 0.0134(7)
Cl4 0.0308(9) 0.0318(8) 0.0307(8) 0.0162(6) 0.0078(6) 0.0147(7)
Cl5 0.0382(9) 0.0292(7) 0.0268(7) 0.0161(6) 0.0088(6) 0.0150(7)
Cl6 0.0569(11) 0.0242(7) 0.0273(7) 0.0134(6) 0.0130(7) 0.0145(7)
Cl7 0.0675(12) 0.0305(8) 0.0353(9) 0.0204(7) 0.0199(8) 0.0208(8)
Cl8 0.0471(11) 0.0260(8) 0.0230(7) 0.0045(6) 0.0041(7) -0.0006(7)
Cl9 0.0317(9) 0.0483(10) 0.0426(9) 0.0257(8) 0.0156(7) 0.0191(8)
Cl10 0.0422(10) 0.0269(7) 0.0362(8) 0.0200(7) 0.0120(7) 0.0137(7)
Cl11 0.0279(8) 0.0330(8) 0.0380(8) 0.0209(7) 0.0110(7) 0.0123(7)
Cl12 0.0384(9) 0.0299(8) 0.0215(7) 0.0062(6) 0.0018(6) 0.0046(7)
Cl13 0.0376(9) 0.0262(7) 0.0385(8) 0.0207(7) 0.0177(7) 0.0166(7)
Cl14 0.0329(9) 0.0265(7) 0.0269(7) 0.0106(6) 0.0063(6) 0.0106(6)
Cl15 0.0306(9) 0.0228(7) 0.0288(7) 0.0078(6) 0.0066(6) 0.0101(6)
Cl16 0.0409(10) 0.0299(8) 0.0382(8) 0.0227(7) 0.0151(7) 0.0151(7)
Cl17 0.0259(8) 0.0313(8) 0.0421(9) 0.0200(7) 0.0108(7) 0.0114(7)
Cl18 0.0526(11) 0.0247(8) 0.0264(8) 0.0049(6) -0.0005(7) 0.0023(7)
N1 0.026(3) 0.025(3) 0.020(2) 0.009(2) 0.000(2) 0.003(2)
N2 0.022(3) 0.023(2) 0.023(2) 0.009(2) 0.001(2) 0.004(2)
N3 0.027(3) 0.019(2) 0.025(3) 0.006(2) 0.002(2) 0.006(2)
C1 0.032(4) 0.040(4) 0.035(4) 0.018(3) 0.008(3) 0.014(3)
C2 0.037(4) 0.032(3) 0.030(3) 0.010(3) -0.004(3) -0.004(3)
C3 0.026(3) 0.021(3) 0.029(3) 0.004(3) 0.003(3) 0.009(3)
C4 0.028(3) 0.023(3) 0.028(3) 0.008(3) 0.001(3) 0.008(3)
C5 0.033(4) 0.022(3) 0.037(4) 0.006(3) 0.003(3) 0.007(3)
C6 0.031(4) 0.024(3) 0.028(3) 0.006(3) 0.006(3) 0.007(3)
C7 0.027(3) 0.023(3) 0.023(3) 0.005(2) 0.003(3) 0.005(3)
C8 0.029(4) 0.029(3) 0.042(4) 0.007(3) 0.000(3) 0.006(3)
C9 0.055(5) 0.021(3) 0.026(3) 0.009(3) -0.004(3) -0.002(3)
N4 0.023(3) 0.020(2) 0.020(2) 0.0069(19) -0.002(2) 0.005(2)
N5 0.023(3) 0.024(3) 0.020(2) 0.004(2) 0.004(2) 0.004(2)
N6 0.021(3) 0.024(2) 0.027(3) 0.008(2) 0.004(2) 0.004(2)
C10 0.055(5) 0.024(3) 0.025(3) 0.012(3) 0.004(3) 0.001(3)
C11 0.023(3) 0.020(3) 0.035(3) 0.003(3) -0.002(3) 0.000(3)
C12 0.030(4) 0.017(3) 0.022(3) 0.001(2) -0.001(3) 0.001(3)
C13 0.029(4) 0.021(3) 0.019(3) -0.001(2) 0.000(3) 0.001(3)
C14 0.033(4) 0.013(3) 0.034(3) 0.004(2) 0.000(3) 0.001(3)
C15 0.035(4) 0.030(3) 0.028(3) 0.013(3) -0.001(3) 0.000(3)
C16 0.028(4) 0.035(3) 0.025(3) 0.011(3) 0.002(3) 0.002(3)
C17 0.031(4) 0.021(3) 0.033(3) 0.006(3) 0.004(3) -0.002(3)
C18 0.034(4) 0.031(3) 0.038(4) 0.015(3) 0.009(3) 0.010(3)

loop_
_atom_type_symbol
_atom_type_description
_atom_type_scat_dispersion_real
_atom_type_scat_dispersion_imag
_atom_type_scat_source
C C 0.0033 0.0016 'International Tables Vol C Tables 4.2.6.8 and 6.1.1.4'
H H 0.0000 0.0000 'International Tables Vol C Tables 4.2.6.8 and 6.1.1.4'
Cl Cl 0.1484 0.1585 'International Tables Vol C Tables 4.2.6.8 and 6.1.1.4'
N N 0.0061 0.0033 'International Tables Vol C Tables 4.2.6.8 and 6.1.1.4'
Sb Sb -0.5866 1.5461 'International Tables Vol C Tables 4.2.6.8 and 6.1.1.4'

loop_
_geom_angle_atom_site_label_1
_geom_angle_atom_site_label_2
_geom_angle_atom_site_label_3
_geom_angle
_geom_angle_site_symmetry_1
_geom_angle_site_symmetry_3
_geom_angle_publ_flag
Cl1 Sb1 Cl3 90.03(6) . . ?
Cl1 Sb1 Cl4 86.37(5) . . ?
Cl1 Sb1 Cl5 172.05(5) . . ?
Cl1 Sb1 Cl6 86.38(5) . . ?
Cl2 Sb1 Cl1 92.46(6) . . ?
Cl2 Sb1 Cl3 88.04(5) . . ?
Cl2 Sb1 Cl4 168.88(5) . . ?
Cl2 Sb1 Cl5 88.29(5) . . ?
Cl2 Sb1 Cl6 86.43(5) . . ?
Cl3 Sb1 Cl4 80.90(5) . . ?
Cl3 Sb1 Cl5 82.09(5) . . ?
Cl3 Sb1 Cl6 173.27(5) . . ?
Cl5 Sb1 Cl4 91.37(4) . . ?
Cl6 Sb1 Cl4 104.51(4) . . ?
Cl6 Sb1 Cl5 101.57(4) . . ?
Cl4 Sb2 Cl5 92.24(4) . . ?
Cl7 Sb2 Cl4 99.62(5) . . ?
Cl7 Sb2 Cl5 104.61(4) . . ?
Cl8 Sb2 Cl4 83.59(5) . . ?
Cl8 Sb2 Cl5 168.45(5) . . ?
Cl8 Sb2 Cl7 86.74(5) . . ?
Cl8 Sb2 Cl9 91.21(6) . . ?
Cl8 Sb2 Cl10 88.75(5) . . ?
Cl9 Sb2 Cl4 168.91(5) . . ?
Cl9 Sb2 Cl5 90.98(5) . . ?
Cl9 Sb2 Cl7 89.82(6) . . ?
Cl9 Sb2 Cl10 89.70(5) . . ?
Cl10 Sb2 Cl4 80.43(5) . . ?
Cl10 Sb2 Cl5 79.92(4) . . ?
Cl10 Sb2 Cl7 175.45(5) . . ?
Cl11 Sb3 Cl6 83.88(5) . . ?
Cl11 Sb3 Cl14 85.92(5) . . ?
Cl11 Sb3 Cl15 171.65(5) . . ?
Cl12 Sb3 Cl6 86.42(5) . . ?
Cl12 Sb3 Cl11 92.43(5) . . ?
Cl12 Sb3 Cl14 165.20(5) . . ?
Cl12 Sb3 Cl15 89.43(5) . . ?
Cl13 Sb3 Cl6 171.19(5) . . ?
Cl13 Sb3 Cl11 90.42(5) . . ?
Cl13 Sb3 Cl12 87.11(5) . . ?
Cl13 Sb3 Cl14 78.21(5) . . ?
Cl13 Sb3 Cl15 81.54(5) . . ?
Cl14 Sb3 Cl6 107.97(4) . . ?
Cl15 Sb3 Cl6 104.37(4) . . ?
Cl15 Sb3 Cl14 90.21(4) . . ?
Cl15 Sb4 Cl14 87.66(4) . . ?
Cl16 Sb4 Cl14 79.08(5) . . ?
Cl16 Sb4 Cl15 79.88(5) . . ?
Cl16 Sb4 Cl17 90.55(5) . . ?
Cl16 Sb4 Cl18 87.71(5) . . ?
Cl17 Sb4 Cl14 167.16(5) . . ?
Cl17 Sb4 Cl15 83.05(5) . . ?
Cl17 Sb4 Cl18 93.74(6) . . ?
Cl18 Sb4 Cl14 93.38(5) . . ?
Cl18 Sb4 Cl15 167.13(5) . . ?
Sb2 Cl4 Sb1 90.40(4) . . ?
Sb1 Cl5 Sb2 85.94(4) . . ?
Sb1 Cl6 Sb3 162.90(7) . . ?
Sb3 Cl14 Sb4 89.28(4) . . ?
Sb3 Cl15 Sb4 92.22(4) . . ?
C1 N1 H1 107.5 . . ?
C1 N1 C2 112.2(5) . . ?
C2 N1 H1 107.5 . . ?
C3 N1 H1 107.5 . . ?
C3 N1 C1 113.1(5) . . ?
C3 N1 C2 108.7(5) . . ?
C4 N2 H2 108.2 . . ?
C4 N2 C6 107.1(4) . . ?
C5 N2 H2 108.2 . . ?
C5 N2 C4 112.1(4) . . ?
C5 N2 C6 113.0(4) . . ?
C6 N2 H2 108.2 . . ?
C7 N3 H3 107.3 . . ?
C7 N3 C8 110.3(5) . . ?
C7 N3 C9 113.5(4) . . ?
C8 N3 H3 107.3 . . ?
C9 N3 H3 107.3 . . ?
C9 N3 C8 110.7(5) . . ?
N1 C1 H1A 109.5 . . ?
N1 C1 H1B 109.5 . . ?
N1 C1 H1C 109.5 . . ?
H1A C1 H1B 109.5 . . ?
H1A C1 H1C 109.5 . . ?
H1B C1 H1C 109.5 . . ?
N1 C2 H2A 109.5 . . ?
N1 C2 H2B 109.5 . . ?
N1 C2 H2C 109.5 . . ?
H2A C2 H2B 109.5 . . ?
H2A C2 H2C 109.5 . . ?
H2B C2 H2C 109.5 . . ?
N1 C3 H3A 109.6 . . ?
N1 C3 H3B 109.6 . . ?
N1 C3 C4 110.1(5) . . ?
H3A C3 H3B 108.2 . . ?
C4 C3 H3A 109.6 . . ?
C4 C3 H3B 109.6 . . ?
N2 C4 C3 112.9(5) . . ?
N2 C4 H4A 109.0 . . ?
N2 C4 H4B 109.0 . . ?
C3 C4 H4A 109.0 . . ?
C3 C4 H4B 109.0 . . ?
H4A C4 H4B 107.8 . . ?
N2 C5 H5A 109.5 . . ?
N2 C5 H5B 109.5 . . ?
N2 C5 H5C 109.5 . . ?
H5A C5 H5B 109.5 . . ?
H5A C5 H5C 109.5 . . ?
H5B C5 H5C 109.5 . . ?
N2 C6 H6A 108.9 . . ?
N2 C6 H6B 108.9 . . ?
H6A C6 H6B 107.7 . . ?
C7 C6 N2 113.4(5) . . ?
C7 C6 H6A 108.9 . . ?
C7 C6 H6B 108.9 . . ?
N3 C7 C6 110.0(5) . . ?
N3 C7 H7A 109.7 . . ?
N3 C7 H7B 109.7 . . ?
C6 C7 H7A 109.7 . . ?
C6 C7 H7B 109.7 . . ?
H7A C7 H7B 108.2 . . ?
N3 C8 H8A 109.5 . . ?
N3 C8 H8B 109.5 . . ?
N3 C8 H8C 109.5 . . ?
H8A C8 H8B 109.5 . . ?
H8A C8 H8C 109.5 . . ?
H8B C8 H8C 109.5 . . ?
N3 C9 H9A 109.5 . . ?
N3 C9 H9B 109.5 . . ?
N3 C9 H9C 109.5 . . ?
H9A C9 H9B 109.5 . . ?
H9A C9 H9C 109.5 . . ?
H9B C9 H9C 109.5 . . ?
C10 N4 H4 107.9 . . ?
C10 N4 C12 112.0(4) . . ?
C11 N4 H4 107.9 . . ?
C11 N4 C10 111.0(4) . . ?
C11 N4 C12 109.9(4) . . ?
C12 N4 H4 107.9 . . ?
C13 N5 H5 106.1 . . ?
C13 N5 C15 110.6(4) . . ?
C14 N5 H5 106.1 . . ?
C14 N5 C13 113.9(4) . . ?
C14 N5 C15 113.3(4) . . ?
C15 N5 H5 106.1 . . ?
C16 N6 H6 105.7 . . ?
C17 N6 H6 105.7 . . ?
C17 N6 C16 112.2(5) . . ?
C18 N6 H6 105.7 . . ?
C18 N6 C16 114.9(5) . . ?
C18 N6 C17 112.0(4) . . ?
N4 C10 H10A 109.5 . . ?
N4 C10 H10B 109.5 . . ?
N4 C10 H10C 109.5 . . ?
H10A C10 H10B 109.5 . . ?
H10A C10 H10C 109.5 . . ?
H10B C10 H10C 109.5 . . ?
N4 C11 H11A 109.5 . . ?
N4 C11 H11B 109.5 . . ?
N4 C11 H11C 109.5 . . ?
H11A C11 H11B 109.5 . . ?
H11A C11 H11C 109.5 . . ?
H11B C11 H11C 109.5 . . ?
N4 C12 H12A 109.3 . . ?
N4 C12 H12B 109.3 . . ?
N4 C12 C13 111.5(5) . . ?
H12A C12 H12B 108.0 . . ?
C13 C12 H12A 109.3 . . ?
C13 C12 H12B 109.3 . . ?
N5 C13 C12 109.7(5) . . ?
N5 C13 H13A 109.7 . . ?
N5 C13 H13B 109.7 . . ?
C12 C13 H13A 109.7 . . ?
C12 C13 H13B 109.7 . . ?
H13A C13 H13B 108.2 . . ?
N5 C14 H14A 109.5 . . ?
N5 C14 H14B 109.5 . . ?
N5 C14 H14C 109.5 . . ?
H14A C14 H14B 109.5 . . ?
H14A C14 H14C 109.5 . . ?
H14B C14 H14C 109.5 . . ?
N5 C15 H15A 109.2 . . ?
N5 C15 H15B 109.2 . . ?
H15A C15 H15B 107.9 . . ?
C16 C15 N5 112.0(5) . . ?
C16 C15 H15A 109.2 . . ?
C16 C15 H15B 109.2 . . ?
N6 C16 H16A 109.3 . . ?
N6 C16 H16B 109.3 . . ?
C15 C16 N6 111.4(5) . . ?
C15 C16 H16A 109.3 . . ?
C15 C16 H16B 109.3 . . ?
H16A C16 H16B 108.0 . . ?
N6 C17 H17A 109.5 . . ?
N6 C17 H17B 109.5 . . ?
N6 C17 H17C 109.5 . . ?
H17A C17 H17B 109.5 . . ?
H17A C17 H17C 109.5 . . ?
H17B C17 H17C 109.5 . . ?
N6 C18 H18A 109.5 . . ?
N6 C18 H18B 109.5 . . ?
N6 C18 H18C 109.5 . . ?
H18A C18 H18B 109.5 . . ?
H18A C18 H18C 109.5 . . ?
H18B C18 H18C 109.5 . . ?

loop_
_geom_bond_atom_site_label_1
_geom_bond_atom_site_label_2
_geom_bond_distance
_geom_bond_site_symmetry_2
_geom_bond_publ_flag
Sb1 Cl1 2.4076(16) . ?
Sb1 Cl2 2.3971(15) . ?
Sb1 Cl3 2.4621(14) . ?
Sb1 Cl4 3.1724(16) . ?
Sb1 Cl5 3.1107(17) . ?
Sb1 Cl6 2.8403(15) . ?
Sb2 Cl4 2.9576(16) . ?
Sb2 Cl5 3.2726(15) . ?
Sb2 Cl7 2.7633(15) . ?
Sb2 Cl8 2.3929(14) . ?
Sb2 Cl9 2.4240(17) . ?
Sb2 Cl10 2.5142(14) . ?
Sb3 Cl6 3.0970(15) . ?
Sb3 Cl11 2.4430(16) . ?
Sb3 Cl12 2.4382(14) . ?
Sb3 Cl13 2.4335(14) . ?
Sb3 Cl14 2.9604(15) . ?
Sb3 Cl15 2.8737(16) . ?
Sb4 Cl14 3.0155(17) . ?
Sb4 Cl15 2.9526(15) . ?
Sb4 Cl16 2.4083(14) . ?
Sb4 Cl17 2.4170(16) . ?
Sb4 Cl18 2.4270(15) . ?
N1 H1 1.0000 . ?
N1 C1 1.486(7) . ?
N1 C2 1.496(7) . ?
N1 C3 1.480(7) . ?
N2 H2 1.0000 . ?
N2 C4 1.498(7) . ?
N2 C5 1.488(7) . ?
N2 C6 1.499(7) . ?
N3 H3 1.0000 . ?
N3 C7 1.490(7) . ?
N3 C8 1.498(8) . ?
N3 C9 1.492(7) . ?
C1 H1A 0.9800 . ?
C1 H1B 0.9800 . ?
C1 H1C 0.9800 . ?
C2 H2A 0.9800 . ?
C2 H2B 0.9800 . ?
C2 H2C 0.9800 . ?
C3 H3A 0.9900 . ?
C3 H3B 0.9900 . ?
C3 C4 1.517(8) . ?
C4 H4A 0.9900 . ?
C4 H4B 0.9900 . ?
C5 H5A 0.9800 . ?
C5 H5B 0.9800 . ?
C5 H5C 0.9800 . ?
C6 H6A 0.9900 . ?
C6 H6B 0.9900 . ?
C6 C7 1.498(8) . ?
C7 H7A 0.9900 . ?
C7 H7B 0.9900 . ?
C8 H8A 0.9800 . ?
C8 H8B 0.9800 . ?
C8 H8C 0.9800 . ?
C9 H9A 0.9800 . ?
C9 H9B 0.9800 . ?
C9 H9C 0.9800 . ?
N4 H4 1.0000 . ?
N4 C10 1.496(7) . ?
N4 C11 1.494(7) . ?
N4 C12 1.504(6) . ?
N5 H5 1.0000 . ?
N5 C13 1.503(6) . ?
N5 C14 1.482(7) . ?
N5 C15 1.521(8) . ?
N6 H6 1.0000 . ?
N6 C16 1.499(7) . ?
N6 C17 1.497(7) . ?
N6 C18 1.484(7) . ?
C10 H10A 0.9800 . ?
C10 H10B 0.9800 . ?
C10 H10C 0.9800 . ?
C11 H11A 0.9800 . ?
C11 H11B 0.9800 . ?
C11 H11C 0.9800 . ?
C12 H12A 0.9900 . ?
C12 H12B 0.9900 . ?
C12 C13 1.520(8) . ?
C13 H13A 0.9900 . ?
C13 H13B 0.9900 . ?
C14 H14A 0.9800 . ?
C14 H14B 0.9800 . ?
C14 H14C 0.9800 . ?
C15 H15A 0.9900 . ?
C15 H15B 0.9900 . ?
C15 C16 1.489(9) . ?
C16 H16A 0.9900 . ?
C16 H16B 0.9900 . ?
C17 H17A 0.9800 . ?
C17 H17B 0.9800 . ?
C17 H17C 0.9800 . ?
C18 H18A 0.9800 . ?
C18 H18B 0.9800 . ?
C18 H18C 0.9800 . ?

loop_
_geom_hbond_atom_site_label_D
_geom_hbond_atom_site_label_H
_geom_hbond_atom_site_label_A
_geom_hbond_distance_DH
_geom_hbond_distance_HA
_geom_hbond_distance_DA
_geom_hbond_angle_DHA
_geom_hbond_site_symmetry_A
_geom_hbond_publ_flag
N1 H1 Cl14 1.00 2.23 3.106(5) 145.5 . yes
N2 H2 Cl5 1.00 2.16 3.132(5) 163.7 2_666 yes
N3 H3 Cl5 1.00 2.33 3.175(5) 141.9 . yes
N4 H4 Cl4 1.00 2.20 3.096(5) 148.1 1_545 yes
N5 H5 Cl4 1.00 2.33 3.157(5) 139.5 2_667 yes
N6 H6 Cl13 1.00 2.50 3.325(5) 139.6 1_655 yes
N6 H6 Cl15 1.00 2.43 3.174(5) 130.5 1_655 yes

loop_
_geom_torsion_atom_site_label_1
_geom_torsion_atom_site_label_2
_geom_torsion_atom_site_label_3
_geom_torsion_atom_site_label_4
_geom_torsion
_geom_torsion_site_symmetry_1
_geom_torsion_site_symmetry_2
_geom_torsion_site_symmetry_3
_geom_torsion_site_symmetry_4
_geom_torsion_publ_flag
N1 C3 C4 N2 -176.2(4) . . . . ?
N2 C6 C7 N3 178.1(4) . . . . ?
C1 N1 C3 C4 73.7(6) . . . . ?
C2 N1 C3 C4 -161.0(5) . . . . ?
C4 N2 C6 C7 -171.1(5) . . . . ?
C5 N2 C4 C3 -53.0(6) . . . . ?
C5 N2 C6 C7 65.1(7) . . . . ?
C6 N2 C4 C3 -177.5(5) . . . . ?
C8 N3 C7 C6 -173.5(5) . . . . ?
C9 N3 C7 C6 61.6(6) . . . . ?
N4 C12 C13 N5 -179.3(4) . . . . ?
N5 C15 C16 N6 168.8(4) . . . . ?
C10 N4 C12 C13 -68.4(6) . . . . ?
C11 N4 C12 C13 167.8(5) . . . . ?
C13 N5 C15 C16 55.2(7) . . . . ?
C14 N5 C13 C12 -68.5(6) . . . . ?
C14 N5 C15 C16 -74.0(6) . . . . ?
C15 N5 C13 C12 162.6(5) . . . . ?
C17 N6 C16 C15 -68.6(6) . . . . ?
C18 N6 C16 C15 60.7(7) . . . . ?
